data_7718860
loop_
_publ_author_name
'Price, Jeffrey S.'
'Emslie, David J. H.'

_publ_section_title
;
 Manganese germylene complexes: reactivity with dihydrogen, isonitriles,
 and dinitrogen.
;
_journal_issue 25
_journal_name_full 'Dalton transactions (Cambridge, England : 2003)'
_journal_page_first 9949
_journal_page_last 9968
_journal_paper_doi 10.1039/d5dt01025j
_journal_volume 54
_journal_year 2025
_chemical_formula_moiety 'C33 H52 Ge Mn N P4, 0.5(C7 H8)'
_chemical_formula_sum 'C36.5 H56 Ge Mn N P4'
_chemical_formula_weight 760.23
_space_group_crystal_system triclinic
_space_group_IT_number 2
_space_group_name_Hall '-P 1'
_space_group_name_H-M_alt 'P -1'
_atom_sites_solution_hydrogens mixed
_atom_sites_solution_primary dual
_audit_creation_date 2024-08-12
_audit_creation_method
;
Olex2 1.5
(compiled 2024.02.16 svn.r378c4104 for OlexSys, GUI svn.r6928)
;
_audit_update_record
;
2025-05-01 deposited with the CCDC.	2025-06-03 downloaded from the CCDC.
;
_cell_angle_alpha 93.122(18)
_cell_angle_beta 98.196(19)
_cell_angle_gamma 101.38(3)
_cell_formula_units_Z 4
_cell_length_a 10.896(4)
_cell_length_b 15.146(4)
_cell_length_c 23.533(7)
_cell_measurement_reflns_used 2720
_cell_measurement_temperature 100
_cell_measurement_theta_max 24.035
_cell_measurement_theta_min 2.321
_cell_volume 3755(2)
_computing_cell_refinement 'SAINT V8.40B (?, 2016)'
_computing_data_reduction 'SAINT V8.40B (?, 2016)'
_computing_molecular_graphics 'Olex2 1.5 (Dolomanov et al., 2009)'
_computing_publication_material 'Olex2 1.5 (Dolomanov et al., 2009)'
_computing_structure_refinement 'SHELXL 2018/3 (Sheldrick, 2015)'
_computing_structure_solution 'SHELXT 2018/2 (Sheldrick, 2018)'
_diffrn_ambient_temperature 100.00
_diffrn_measured_fraction_theta_full 0.994
_diffrn_measured_fraction_theta_max 0.988
_diffrn_measurement_details
;
440 frames, detector distance = 100.0 mm
;
_diffrn_measurement_device '2-circle goniometer'
_diffrn_measurement_device_type 'STOE IPDS II'
_diffrn_measurement_method 'rotation method'
_diffrn_radiation_collimation '0.5 mm diameter, monocapillary'
_diffrn_radiation_monochromator 'plane graphite'
_diffrn_radiation_type MoK\a
_diffrn_radiation_wavelength 0.71073
_diffrn_reflns_av_R_equivalents 0.0474
_diffrn_reflns_av_unetI/netI 0.0978
_diffrn_reflns_Laue_measured_fraction_full 0.994
_diffrn_reflns_Laue_measured_fraction_max 0.988
_diffrn_reflns_limit_h_max 14
_diffrn_reflns_limit_h_min -15
_diffrn_reflns_limit_k_max 18
_diffrn_reflns_limit_k_min -21
_diffrn_reflns_limit_l_max 32
_diffrn_reflns_limit_l_min -32
_diffrn_reflns_number 44723
_diffrn_reflns_point_group_measured_fraction_full 0.994
_diffrn_reflns_point_group_measured_fraction_max 0.988
_diffrn_reflns_theta_full 25.242
_diffrn_reflns_theta_max 29.622
_diffrn_reflns_theta_min 1.694
_diffrn_source_current 40.0
_diffrn_source_power 2.0
_diffrn_source_voltage 50.0
_diffrn_standards_number 0
_exptl_absorpt_coefficient_mu 1.333
_exptl_absorpt_correction_T_max 0.7459
_exptl_absorpt_correction_T_min 0.6265
_exptl_absorpt_correction_type multi-scan
_exptl_absorpt_process_details
;
SADABS-2016/2 (Bruker,2016/2) was used for absorption correction.
wR2(int) was 0.0402 before and 0.0343 after correction.
The Ratio of minimum to maximum transmission is 0.8399.
The \l/2 correction factor is Not present.
;
_exptl_crystal_colour yellow
_exptl_crystal_colour_primary yellow
_exptl_crystal_density_diffrn 1.345
_exptl_crystal_description block
_exptl_crystal_F_000 1596
_exptl_crystal_size_max 0.5
_exptl_crystal_size_mid 0.3
_exptl_crystal_size_min 0.1
_refine_diff_density_max 1.408
_refine_diff_density_min -1.020
_refine_diff_density_rms 0.107
_refine_ls_extinction_method none
_refine_ls_goodness_of_fit_ref 1.059
_refine_ls_hydrogen_treatment mixed
_refine_ls_matrix_type full
_refine_ls_number_parameters 804
_refine_ls_number_reflns 20889
_refine_ls_number_restraints 7
_refine_ls_restrained_S_all 1.059
_refine_ls_R_factor_all 0.0825
_refine_ls_R_factor_gt 0.0541
_refine_ls_shift/su_max 0.002
_refine_ls_shift/su_mean 0.000
_refine_ls_structure_factor_coef Fsqd
_refine_ls_weighting_details 'w=1/[\s^2^(Fo^2^)+(0.0473P)^2^+2.3581P] where P=(Fo^2^+2Fc^2^)/3'
_refine_ls_weighting_scheme calc
_refine_ls_wR_factor_gt 0.1359
_refine_ls_wR_factor_ref 0.1493
_reflns_Friedel_coverage 0.000
_reflns_number_gt 14995
_reflns_number_total 20889
_reflns_threshold_expression 'I > 2\s(I)'
_cod_data_source_file d5dt01025j3.cif
_cod_data_source_block MnGeHPh2_CNXyl_cis
_cod_depositor_comments 'Adding full bibliography for 7718858--7718867.cif.'
_cod_original_formula_sum 'C36.50 H56 Ge Mn N P4'
_cod_database_code 7718860
_shelx_shelxl_version_number 2018/3
_shelx_space_group_comment
;
The symmetry employed for this shelxl refinement is uniquely defined
by the following loop, which should always be used as a source of
symmetry information in preference to the above space-group names.
They are only intended as comments.
;
_shelx_estimated_absorpt_t_max 0.878
_shelx_estimated_absorpt_t_min 0.555
_olex2_refinement_description
;
1. Fixed Uiso
 At 1.2 times of:
  All C(H) groups, All C(H,H) groups, All Ge(H) groups
 At 1.5 times of:
  All C(H,H,H) groups
2. Restrained distances
 C30B-C31B \\sim C30A-C31A
 with sigma of 0.002
 C30A-P3A \\sim P3A-C30B \\sim C31B-P4A \\sim P4A-C31A
 with sigma of 0.002
3. Uiso/Uaniso restraints and constraints
Uanis(C30A) = Uanis(C31A)
Uanis(C30B) = Uanis(C31B)
Uanis(C37) = Uanis(C40)
Uanis(C36) = Uanis(C39)
4. Others
 Sof(C30A)=Sof(H30C)=Sof(H30D)=Sof(C31A)=Sof(H31C)=Sof(H31D)=1-FVAR(1)
 Sof(C30B)=Sof(H30A)=Sof(H30B)=Sof(C31B)=Sof(H31A)=Sof(H31B)=FVAR(1)
5.a Secondary CH2 refined with riding coordinates:
 C24(H24C,H24D), C25(H25C,H25D), C30(H30E,H30F), C31(H31E,H31F), C24A(H24A,
 H24B), C25A(H25A,H25B), C30B(H30A,H30B), C30A(H30C,H30D), C31B(H31A,H31B),
 C31A(H31C,H31D)
5.b Me refined with riding coordinates:
 C9(H9A,H9B,H9C), C8A(H8AA,H8AB,H8AC)
5.c Aromatic/amide H refined with riding coordinates:
 C4(H4), C5(H5), C6(H6), C11(H11), C12(H12), C13(H13), C14(H14), C15(H15),
 C17(H17), C18(H18), C19(H19), C20(H20), C21(H21), C4A(H4A), C5A(H5A), C6A(H6A),
  C11A(H11A), C12A(H12A), C13A(H13A), C14A(H14A), C15A(H15A), C17A(H17A),
 C18A(H18A), C19A(H19A), C20A(H20A), C21A(H21A), C36(H36), C37(H37), C38(H38),
 C39(H39), C40(H40)
5.d Idealised Me refined as rotating group:
 C8(H8A,H8B,H8C), C22(H22D,H22E,H22F), C23(H23D,H23E,H23F), C26(H26D,H26E,
 H26F), C27(H27D,H27E,H27F), C28(H28D,H28E,H28F), C29(H29D,H29E,H29F), C32(H32D,
 H32E,H32F), C33(H33D,H33E,H33F), C9A(H9AA,H9AB,H9AC), C22A(H22A,H22B,H22C),
 C23A(H23A,H23B,H23C), C26A(H26A,H26B,H26C), C27A(H27A,H27B,H27C), C28A(H28A,
 H28B,H28C), C29A(H29A,H29B,H29C), C32A(H32A,H32B,H32C), C33A(H33A,H33B,H33C),
 C34(H34A,H34B,H34C)
;
_olex2_submission_special_instructions 'No special instructions were received'

loop_
_space_group_symop_operation_xyz
'x, y, z'
'-x, -y, -z'

loop_
_atom_site_label
_atom_site_type_symbol
_atom_site_fract_x
_atom_site_fract_y
_atom_site_fract_z
_atom_site_U_iso_or_equiv
_atom_site_adp_type
_atom_site_occupancy
_atom_site_site_symmetry_order
_atom_site_calc_flag
_atom_site_refinement_flags_posn
_atom_site_refinement_flags_adp
_atom_site_refinement_flags_occupancy
_atom_site_disorder_assembly
_atom_site_disorder_group
Ge1 Ge 0.41072(3) 0.81931(2) 0.92378(2) 0.01735(7) Uani 1 1 d . . . . .
H1 H 0.477(3) 0.916(2) 0.9614(13) 0.021 Uiso 1 1 d . U . . .
Mn1 Mn 0.17552(4) 0.78530(3) 0.90784(2) 0.01612(9) Uani 1 1 d . . . . .
P1 P 0.16726(7) 0.64222(5) 0.93016(4) 0.02376(16) Uani 1 1 d . . . . .
P2 P -0.03762(7) 0.74355(6) 0.89009(4) 0.02480(16) Uani 1 1 d . . . . .
P3 P 0.18834(7) 0.84662(6) 1.00016(3) 0.02364(16) Uani 1 1 d . . . . .
P4 P 0.17221(7) 0.92658(5) 0.88547(3) 0.02093(15) Uani 1 1 d . . . . .
N1 N 0.1856(2) 0.73992(19) 0.78261(11) 0.0270(5) Uani 1 1 d . . . . .
C1 C 0.1836(2) 0.75556(18) 0.83264(12) 0.0179(5) Uani 1 1 d . . . . .
C2 C 0.1888(3) 0.7105(2) 0.72627(12) 0.0203(5) Uani 1 1 d . . . . .
C3 C 0.2429(3) 0.7727(2) 0.68965(13) 0.0244(6) Uani 1 1 d . . . . .
C4 C 0.2467(3) 0.7419(2) 0.63335(14) 0.0307(7) Uani 1 1 d . . . . .
H4 H 0.282059 0.783241 0.608124 0.037 Uiso 1 1 calc R U . . .
C5 C 0.2004(3) 0.6527(2) 0.61341(13) 0.0302(7) Uani 1 1 d . . . . .
H5 H 0.205175 0.632581 0.575004 0.036 Uiso 1 1 calc R U . . .
C6 C 0.1466(3) 0.5924(2) 0.64961(13) 0.0261(6) Uani 1 1 d . . . . .
H6 H 0.113952 0.531121 0.635439 0.031 Uiso 1 1 calc R U . . .
C7 C 0.1394(3) 0.6197(2) 0.70628(13) 0.0230(6) Uani 1 1 d . . . . .
C8 C 0.2933(3) 0.8705(2) 0.71126(15) 0.0318(7) Uani 1 1 d . . . . .
H8A H 0.224182 0.896882 0.722491 0.048 Uiso 1 1 calc R U . . .
H8B H 0.328700 0.903512 0.680666 0.048 Uiso 1 1 calc R U . . .
H8C H 0.359624 0.874590 0.744693 0.048 Uiso 1 1 calc R U . . .
C9 C 0.0781(3) 0.5519(2) 0.74387(15) 0.0309(7) Uani 1 1 d . . . . .
H9A H 0.080634 0.581615 0.782193 0.046 Uiso 1 1 calc R U . . .
H9B H -0.010277 0.527620 0.726502 0.046 Uiso 1 1 calc R U . . .
H9C H 0.123981 0.502466 0.747307 0.046 Uiso 1 1 calc R U . . .
C10 C 0.5026(2) 0.83484(19) 0.85594(12) 0.0188(5) Uani 1 1 d . . . . .
C11 C 0.4928(3) 0.7646(2) 0.81320(13) 0.0244(6) Uani 1 1 d . . . . .
H11 H 0.437527 0.708378 0.815389 0.029 Uiso 1 1 calc R U . . .
C12 C 0.5618(3) 0.7748(2) 0.76746(14) 0.0283(6) Uani 1 1 d . . . . .
H12 H 0.553650 0.725792 0.739296 0.034 Uiso 1 1 calc R U . . .
C13 C 0.6430(3) 0.8573(2) 0.76313(14) 0.0303(7) Uani 1 1 d . . . . .
H13 H 0.690116 0.864866 0.732095 0.036 Uiso 1 1 calc R U . . .
C14 C 0.6537(3) 0.9276(2) 0.80470(14) 0.0281(7) Uani 1 1 d . . . . .
H14 H 0.708268 0.983960 0.802103 0.034 Uiso 1 1 calc R U . . .
C15 C 0.5852(3) 0.9165(2) 0.85041(13) 0.0233(6) Uani 1 1 d . . . . .
H15 H 0.594705 0.965614 0.878642 0.028 Uiso 1 1 calc R U . . .
C16 C 0.5241(3) 0.7484(2) 0.96850(13) 0.0226(6) Uani 1 1 d . . . . .
C17 C 0.5446(3) 0.6655(2) 0.94729(15) 0.0293(7) Uani 1 1 d . . . . .
H17 H 0.505469 0.641211 0.909506 0.035 Uiso 1 1 calc R U . . .
C18 C 0.6218(3) 0.6173(2) 0.98055(17) 0.0373(8) Uani 1 1 d . . . . .
H18 H 0.631625 0.559979 0.965713 0.045 Uiso 1 1 calc R U . . .
C19 C 0.6836(3) 0.6530(3) 1.03489(17) 0.0411(9) Uani 1 1 d . . . . .
H19 H 0.735580 0.620294 1.057476 0.049 Uiso 1 1 calc R U . . .
C20 C 0.6691(3) 0.7359(3) 1.05579(15) 0.0377(8) Uani 1 1 d . . . . .
H20 H 0.712275 0.761070 1.092821 0.045 Uiso 1 1 calc R U . . .
C21 C 0.5915(3) 0.7836(2) 1.02321(14) 0.0294(7) Uani 1 1 d . . . . .
H21 H 0.583792 0.841322 1.038325 0.035 Uiso 1 1 calc R U . . .
C22 C 0.2439(3) 0.5658(2) 0.89064(15) 0.0300(7) Uani 1 1 d . . . . .
H22D H 0.263783 0.591198 0.854810 0.045 Uiso 1 1 calc R U . . .
H22E H 0.186436 0.506622 0.881573 0.045 Uiso 1 1 calc R U . . .
H22F H 0.322269 0.558877 0.914490 0.045 Uiso 1 1 calc R U . . .
C23 C 0.2164(4) 0.6119(2) 1.00366(15) 0.0351(8) Uani 1 1 d . . . . .
H23D H 0.306598 0.638050 1.016092 0.053 Uiso 1 1 calc R U . . .
H23E H 0.202036 0.545993 1.003776 0.053 Uiso 1 1 calc R U . . .
H23F H 0.166584 0.635637 1.030131 0.053 Uiso 1 1 calc R U . . .
C24 C 0.0021(3) 0.5753(2) 0.91358(18) 0.0388(8) Uani 1 1 d . . . . .
H24C H -0.015497 0.549423 0.872993 0.047 Uiso 1 1 calc R U . . .
H24D H -0.008639 0.524871 0.938664 0.047 Uiso 1 1 calc R U . . .
C25 C -0.0896(3) 0.6355(3) 0.92333(19) 0.0413(9) Uani 1 1 d . . . . .
H25C H -0.089138 0.647931 0.965116 0.050 Uiso 1 1 calc R U . . .
H25D H -0.176663 0.605679 0.905248 0.050 Uiso 1 1 calc R U . . .
C26 C -0.1129(3) 0.7110(3) 0.81481(15) 0.0355(8) Uani 1 1 d . . . . .
H26D H -0.097926 0.763537 0.792257 0.053 Uiso 1 1 calc R U . . .
H26E H -0.204314 0.689450 0.813360 0.053 Uiso 1 1 calc R U . . .
H26F H -0.076614 0.662784 0.798731 0.053 Uiso 1 1 calc R U . . .
C27 C -0.1560(3) 0.8052(3) 0.91205(15) 0.0330(7) Uani 1 1 d . . . . .
H27D H -0.143812 0.814653 0.954178 0.050 Uiso 1 1 calc R U . . .
H27E H -0.241498 0.769834 0.897932 0.050 Uiso 1 1 calc R U . . .
H27F H -0.145541 0.863874 0.895682 0.050 Uiso 1 1 calc R U . . .
C28 C 0.3151(3) 0.8415(3) 1.05877(14) 0.0345(8) Uani 1 1 d . . . . .
H28D H 0.317511 0.778142 1.064343 0.052 Uiso 1 1 calc R U . . .
H28E H 0.299416 0.871141 1.094298 0.052 Uiso 1 1 calc R U . . .
H28F H 0.396422 0.872322 1.049152 0.052 Uiso 1 1 calc R U . . .
C29 C 0.0551(3) 0.8211(3) 1.04092(15) 0.0357(8) Uani 1 1 d . . . . .
H29D H -0.019851 0.837760 1.019645 0.054 Uiso 1 1 calc R U . . .
H29E H 0.077804 0.855526 1.078707 0.054 Uiso 1 1 calc R U . . .
H29F H 0.036454 0.756263 1.046087 0.054 Uiso 1 1 calc R U . . .
C30 C 0.2106(3) 0.9714(2) 1.00065(14) 0.0292(7) Uani 1 1 d . . . . .
H30E H 0.179611 0.995712 1.034560 0.035 Uiso 1 1 calc R U . . .
H30F H 0.301865 0.998701 1.003392 0.035 Uiso 1 1 calc R U . . .
C31 C 0.1377(3) 0.9959(2) 0.94556(14) 0.0269(6) Uani 1 1 d . . . . .
H31E H 0.165132 1.060942 0.940631 0.032 Uiso 1 1 calc R U . . .
H31F H 0.045602 0.982928 0.947101 0.032 Uiso 1 1 calc R U . . .
C32 C 0.3126(3) 1.0009(2) 0.86738(14) 0.0267(6) Uani 1 1 d . . . . .
H32D H 0.382596 1.007695 0.899532 0.040 Uiso 1 1 calc R U . . .
H32E H 0.293605 1.060236 0.860153 0.040 Uiso 1 1 calc R U . . .
H32F H 0.336870 0.974495 0.832774 0.040 Uiso 1 1 calc R U . . .
C33 C 0.0577(3) 0.9486(2) 0.82508(15) 0.0330(7) Uani 1 1 d . . . . .
H33D H 0.072990 0.920340 0.789035 0.050 Uiso 1 1 calc R U . . .
H33E H 0.067818 1.013993 0.822588 0.050 Uiso 1 1 calc R U . . .
H33F H -0.028708 0.923324 0.831534 0.050 Uiso 1 1 calc R U . . .
Ge1A Ge 0.29043(3) 0.65084(2) 0.31334(2) 0.01948(8) Uani 1 1 d . . . . .
H1A H 0.230(3) 0.539(2) 0.2952(14) 0.023 Uiso 1 1 d . U . . .
Mn1A Mn 0.52356(4) 0.68725(3) 0.32337(2) 0.01811(9) Uani 1 1 d . . . . .
P1A P 0.52730(7) 0.56266(5) 0.37086(4) 0.02384(16) Uani 1 1 d . . . . .
P2A P 0.51889(9) 0.59148(6) 0.24390(4) 0.03111(19) Uani 1 1 d . . . . .
P3A P 0.73496(7) 0.73468(6) 0.33570(4) 0.0327(2) Uani 1 1 d D . . . .
P4A P 0.52089(7) 0.80881(6) 0.27347(3) 0.02533(17) Uani 1 1 d D . . . .
N1A N 0.5346(2) 0.80015(18) 0.43455(11) 0.0244(5) Uani 1 1 d . . . . .
C1A C 0.5266(2) 0.75405(19) 0.39078(12) 0.0191(5) Uani 1 1 d . . . . .
C2A C 0.5648(3) 0.8436(2) 0.48990(12) 0.0220(6) Uani 1 1 d . . . . .
C3A C 0.6273(3) 0.9348(2) 0.49851(13) 0.0264(6) Uani 1 1 d . . . . .
C4A C 0.6580(4) 0.9752(2) 0.55422(15) 0.0360(8) Uani 1 1 d . . . . .
H4A H 0.701285 1.036610 0.560775 0.043 Uiso 1 1 calc R U . . .
C5A C 0.6268(4) 0.9277(3) 0.60077(15) 0.0394(8) Uani 1 1 d . . . . .
H5A H 0.649211 0.956614 0.638740 0.047 Uiso 1 1 calc R U . . .
C6A C 0.5631(3) 0.8385(2) 0.59184(14) 0.0329(7) Uani 1 1 d . . . . .
H6A H 0.541294 0.806700 0.623872 0.040 Uiso 1 1 calc R U . . .
C7A C 0.5302(3) 0.7945(2) 0.53652(13) 0.0247(6) Uani 1 1 d . . . . .
C8A C 0.6626(3) 0.9889(2) 0.44901(15) 0.0340(7) Uani 1 1 d . . . . .
H8AA H 0.634346 0.950722 0.412695 0.051 Uiso 1 1 calc R U . . .
H8AB H 0.621498 1.040948 0.447961 0.051 Uiso 1 1 calc R U . . .
H8AC H 0.754757 1.010167 0.454268 0.051 Uiso 1 1 calc R U . . .
C9A C 0.4643(3) 0.6978(2) 0.52652(14) 0.0301(7) Uani 1 1 d . . . . .
H9AA H 0.386513 0.692018 0.498732 0.045 Uiso 1 1 calc R U . . .
H9AB H 0.442957 0.675684 0.562980 0.045 Uiso 1 1 calc R U . . .
H9AC H 0.520080 0.662183 0.511271 0.045 Uiso 1 1 calc R U . . .
C10A C 0.2089(3) 0.6698(2) 0.38240(12) 0.0210(6) Uani 1 1 d . . . . .
C11A C 0.2234(3) 0.7544(2) 0.41189(13) 0.0270(6) Uani 1 1 d . . . . .
H11A H 0.277937 0.804756 0.400048 0.032 Uiso 1 1 calc R U . . .
C12A C 0.1603(3) 0.7676(3) 0.45836(14) 0.0323(7) Uani 1 1 d . . . . .
H12A H 0.171279 0.826297 0.477244 0.039 Uiso 1 1 calc R U . . .
C13A C 0.0820(3) 0.6954(3) 0.47681(14) 0.0342(8) Uani 1 1 d . . . . .
H13A H 0.039178 0.704101 0.508466 0.041 Uiso 1 1 calc R U . . .
C14A C 0.0661(3) 0.6097(2) 0.44878(14) 0.0313(7) Uani 1 1 d . . . . .
H14A H 0.012659 0.559577 0.461395 0.038 Uiso 1 1 calc R U . . .
C15A C 0.1284(3) 0.5975(2) 0.40229(13) 0.0237(6) Uani 1 1 d . . . . .
H15A H 0.116356 0.538702 0.383389 0.028 Uiso 1 1 calc R U . . .
C16A C 0.1687(3) 0.7001(2) 0.25688(13) 0.0267(6) Uani 1 1 d . . . . .
C17A C 0.1038(3) 0.6490(3) 0.20628(14) 0.0356(8) Uani 1 1 d . . . . .
H17A H 0.119073 0.590436 0.198000 0.043 Uiso 1 1 calc R U . . .
C18A C 0.0176(4) 0.6815(3) 0.16780(17) 0.0488(11) Uani 1 1 d . . . . .
H18A H -0.025069 0.645072 0.133888 0.059 Uiso 1 1 calc R U . . .
C19A C -0.0059(4) 0.7663(3) 0.17873(18) 0.0528(12) Uani 1 1 d . . . . .
H19A H -0.064310 0.788678 0.152310 0.063 Uiso 1 1 calc R U . . .
C20A C 0.0558(4) 0.8185(3) 0.22825(17) 0.0469(10) Uani 1 1 d . . . . .
H20A H 0.040949 0.877418 0.235871 0.056 Uiso 1 1 calc R U . . .
C21A C 0.1402(3) 0.7844(3) 0.26709(15) 0.0335(7) Uani 1 1 d . . . . .
H21A H 0.179590 0.820131 0.301749 0.040 Uiso 1 1 calc R U . . .
C22A C 0.4013(3) 0.5146(2) 0.41154(15) 0.0314(7) Uani 1 1 d . . . . .
H22A H 0.391856 0.560667 0.440577 0.047 Uiso 1 1 calc R U . . .
H22B H 0.423794 0.462823 0.430644 0.047 Uiso 1 1 calc R U . . .
H22C H 0.321273 0.494810 0.385080 0.047 Uiso 1 1 calc R U . . .
C23A C 0.6633(3) 0.5584(2) 0.42610(14) 0.0279(6) Uani 1 1 d . . . . .
H23A H 0.741535 0.570962 0.409247 0.042 Uiso 1 1 calc R U . . .
H23B H 0.652466 0.498166 0.440341 0.042 Uiso 1 1 calc R U . . .
H23C H 0.668392 0.603779 0.458130 0.042 Uiso 1 1 calc R U . . .
C24A C 0.5205(4) 0.4619(2) 0.32178(16) 0.0373(8) Uani 1 1 d . . . . .
H24A H 0.567837 0.420345 0.341978 0.045 Uiso 1 1 calc R U . . .
H24B H 0.431233 0.429745 0.310389 0.045 Uiso 1 1 calc R U . . .
C25A C 0.5757(4) 0.4879(3) 0.26967(19) 0.0470(9) Uani 1 1 d . . . . .
H25A H 0.549175 0.437493 0.239041 0.056 Uiso 1 1 calc R U . . .
H25B H 0.669380 0.501332 0.278726 0.056 Uiso 1 1 calc R U . . .
C26A C 0.3743(4) 0.5399(3) 0.19636(19) 0.0566(12) Uani 1 1 d . . . . .
H26A H 0.310405 0.512725 0.219176 0.085 Uiso 1 1 calc R U . . .
H26B H 0.391100 0.492972 0.169950 0.085 Uiso 1 1 calc R U . . .
H26C H 0.343008 0.586005 0.174143 0.085 Uiso 1 1 calc R U . . .
C27A C 0.6221(4) 0.6124(3) 0.18897(15) 0.0408(9) Uani 1 1 d . . . . .
H27A H 0.592659 0.655203 0.163199 0.061 Uiso 1 1 calc R U . . .
H27B H 0.619824 0.555428 0.166634 0.061 Uiso 1 1 calc R U . . .
H27C H 0.709202 0.637843 0.207700 0.061 Uiso 1 1 calc R U . . .
C28A C 0.8184(3) 0.7815(3) 0.4074(2) 0.0633(15) Uani 1 1 d . . . A 1
H28A H 0.774404 0.825595 0.423038 0.095 Uiso 1 1 calc R U . A 1
H28B H 0.905426 0.811437 0.404556 0.095 Uiso 1 1 calc R U . A 1
H28C H 0.820039 0.732683 0.432950 0.095 Uiso 1 1 calc R U . A 1
C29A C 0.8530(3) 0.6704(2) 0.31723(16) 0.0338(8) Uani 1 1 d . . . B 1
H29A H 0.840099 0.612716 0.334782 0.051 Uiso 1 1 calc R U . B 1
H29B H 0.938451 0.705369 0.331825 0.051 Uiso 1 1 calc R U . B 1
H29C H 0.843119 0.658859 0.275278 0.051 Uiso 1 1 calc R U . B 1
C30B C 0.7793(6) 0.8513(3) 0.3121(3) 0.0216(14) Uani 0.427(9) 1 d D . P A 2
H30A H 0.767974 0.897703 0.341091 0.026 Uiso 0.427(9) 1 calc R U P A 2
H30B H 0.868023 0.864707 0.304680 0.026 Uiso 0.427(9) 1 calc R U P A 2
C30A C 0.7751(5) 0.8219(4) 0.2837(3) 0.0306(13) Uani 0.573(9) 1 d D . P A 1
H30C H 0.862454 0.857203 0.296271 0.037 Uiso 0.573(9) 1 calc R U P A 1
H30D H 0.771078 0.791706 0.244908 0.037 Uiso 0.573(9) 1 calc R U P A 1
C31B C 0.6856(3) 0.8460(5) 0.2567(3) 0.0216(14) Uani 0.427(9) 1 d D . P A 2
H31A H 0.702440 0.802200 0.227472 0.026 Uiso 0.427(9) 1 calc R U P A 2
H31B H 0.694853 0.905859 0.241021 0.026 Uiso 0.427(9) 1 calc R U P A 2
C31A C 0.6817(3) 0.8850(3) 0.2813(3) 0.0306(13) Uani 0.573(9) 1 d D . P A 1
H31C H 0.688385 0.921891 0.247977 0.037 Uiso 0.573(9) 1 calc R U P A 1
H31D H 0.698237 0.925904 0.317013 0.037 Uiso 0.573(9) 1 calc R U P A 1
C32A C 0.4579(5) 0.9031(2) 0.30119(16) 0.0464(10) Uani 1 1 d . . . C 1
H32A H 0.365384 0.885331 0.297375 0.070 Uiso 1 1 calc R U . C 1
H32B H 0.480554 0.955348 0.279154 0.070 Uiso 1 1 calc R U . C 1
H32C H 0.493902 0.919113 0.341897 0.070 Uiso 1 1 calc R U . C 1
C33A C 0.4485(4) 0.8044(3) 0.19780(14) 0.0431(9) Uani 1 1 d . . . D 1
H33A H 0.481160 0.761189 0.174654 0.065 Uiso 1 1 calc R U . D 1
H33B H 0.469384 0.864485 0.183795 0.065 Uiso 1 1 calc R U . D 1
H33C H 0.356274 0.785234 0.194508 0.065 Uiso 1 1 calc R U . D 1
C34 C 0.8316(6) 0.6968(4) 0.6357(4) 0.109(3) Uani 1 1 d . . . . .
H34A H 0.823140 0.655834 0.601015 0.163 Uiso 1 1 calc R U . . .
H34B H 0.747907 0.695219 0.646753 0.163 Uiso 1 1 calc R U . . .
H34C H 0.886907 0.677660 0.667177 0.163 Uiso 1 1 calc R U . . .
C35 C 0.8876(4) 0.7902(3) 0.6238(2) 0.0627(13) Uani 1 1 d . . . . .
C36 C 0.8886(5) 0.8109(4) 0.5693(2) 0.0679(10) Uani 1 1 d . . . . .
H36 H 0.849175 0.766704 0.538510 0.081 Uiso 1 1 calc R U . . .
C37 C 0.9447(5) 0.8933(4) 0.5577(2) 0.0729(11) Uani 1 1 d . . . . .
H37 H 0.950668 0.904441 0.518742 0.087 Uiso 1 1 calc R U . . .
C38 C 0.9934(4) 0.9618(3) 0.5996(2) 0.0638(13) Uani 1 1 d . . . . .
H38 H 1.032522 1.019719 0.590037 0.077 Uiso 1 1 calc R U . . .
C39 C 0.9851(5) 0.9455(4) 0.6567(2) 0.0679(10) Uani 1 1 d . . . . .
H39 H 1.013138 0.992348 0.687075 0.081 Uiso 1 1 calc R U . . .
C40 C 0.9317(5) 0.8542(4) 0.6677(2) 0.0729(11) Uani 1 1 d . . . . .
H40 H 0.927671 0.839228 0.706171 0.087 Uiso 1 1 calc R U . . .

loop_
_atom_site_aniso_label
_atom_site_aniso_U_11
_atom_site_aniso_U_22
_atom_site_aniso_U_33
_atom_site_aniso_U_23
_atom_site_aniso_U_13
_atom_site_aniso_U_12
Ge1 0.01342(13) 0.01959(15) 0.01989(15) 0.00420(11) 0.00502(10) 0.00304(11)
Mn1 0.01337(18) 0.0182(2) 0.0186(2) 0.00459(16) 0.00648(15) 0.00396(15)
P1 0.0182(3) 0.0222(4) 0.0341(4) 0.0122(3) 0.0108(3) 0.0042(3)
P2 0.0143(3) 0.0262(4) 0.0348(4) 0.0033(3) 0.0074(3) 0.0038(3)
P3 0.0213(4) 0.0294(4) 0.0225(4) 0.0032(3) 0.0080(3) 0.0072(3)
P4 0.0187(3) 0.0191(4) 0.0267(4) 0.0049(3) 0.0066(3) 0.0050(3)
N1 0.0216(12) 0.0356(15) 0.0233(13) 0.0022(11) 0.0071(10) 0.0022(11)
C1 0.0136(12) 0.0169(13) 0.0232(14) 0.0044(10) 0.0043(10) 0.0012(10)
C2 0.0163(12) 0.0274(15) 0.0165(13) 0.0015(11) 0.0030(10) 0.0023(11)
C3 0.0213(14) 0.0262(15) 0.0249(15) 0.0045(12) 0.0053(11) 0.0012(11)
C4 0.0332(17) 0.0351(18) 0.0252(15) 0.0110(13) 0.0110(13) 0.0036(14)
C5 0.0328(17) 0.0375(18) 0.0196(14) 0.0020(13) 0.0066(12) 0.0040(14)
C6 0.0241(14) 0.0270(16) 0.0267(15) -0.0011(12) 0.0057(12) 0.0038(12)
C7 0.0171(13) 0.0264(15) 0.0258(14) 0.0052(12) 0.0049(11) 0.0032(11)
C8 0.0310(16) 0.0282(17) 0.0349(18) 0.0050(14) 0.0078(13) 0.0003(13)
C9 0.0294(16) 0.0291(17) 0.0343(17) 0.0072(14) 0.0123(13) -0.0004(13)
C10 0.0141(12) 0.0209(14) 0.0234(14) 0.0049(11) 0.0060(10) 0.0059(10)
C11 0.0217(14) 0.0266(15) 0.0261(15) 0.0055(12) 0.0065(11) 0.0048(12)
C12 0.0266(15) 0.0339(17) 0.0261(15) 0.0035(13) 0.0112(12) 0.0054(13)
C13 0.0264(15) 0.0395(19) 0.0307(16) 0.0140(14) 0.0148(13) 0.0097(14)
C14 0.0194(14) 0.0324(17) 0.0335(17) 0.0129(13) 0.0094(12) 0.0018(12)
C15 0.0176(13) 0.0239(15) 0.0283(15) 0.0048(12) 0.0048(11) 0.0027(11)
C16 0.0145(12) 0.0270(15) 0.0296(15) 0.0131(12) 0.0093(11) 0.0051(11)
C17 0.0209(14) 0.0293(16) 0.0406(18) 0.0091(14) 0.0099(13) 0.0072(12)
C18 0.0303(17) 0.0320(18) 0.058(2) 0.0210(17) 0.0172(16) 0.0155(14)
C19 0.0293(17) 0.053(2) 0.049(2) 0.0338(18) 0.0085(15) 0.0166(16)
C20 0.0257(16) 0.057(2) 0.0336(18) 0.0198(17) 0.0038(13) 0.0123(16)
C21 0.0214(14) 0.0380(18) 0.0297(16) 0.0101(14) 0.0050(12) 0.0058(13)
C22 0.0292(16) 0.0268(16) 0.0359(18) 0.0068(13) 0.0081(13) 0.0073(13)
C23 0.047(2) 0.0314(18) 0.0361(18) 0.0171(14) 0.0205(15) 0.0162(16)
C24 0.0246(16) 0.0350(19) 0.059(2) 0.0157(17) 0.0152(15) 0.0014(14)
C25 0.0227(16) 0.037(2) 0.067(3) 0.0170(18) 0.0178(16) 0.0009(14)
C26 0.0198(15) 0.045(2) 0.0386(19) -0.0062(16) 0.0012(13) 0.0051(14)
C27 0.0205(15) 0.045(2) 0.0377(18) 0.0044(15) 0.0111(13) 0.0123(14)
C28 0.0380(18) 0.042(2) 0.0250(16) -0.0009(14) 0.0016(14) 0.0165(16)
C29 0.0356(18) 0.041(2) 0.0336(18) 0.0033(15) 0.0235(14) 0.0030(15)
C30 0.0282(16) 0.0301(17) 0.0304(16) -0.0010(13) 0.0097(13) 0.0058(13)
C31 0.0253(15) 0.0205(15) 0.0386(17) 0.0027(13) 0.0131(13) 0.0074(12)
C32 0.0276(15) 0.0228(15) 0.0323(16) 0.0093(13) 0.0121(12) 0.0046(12)
C33 0.0302(16) 0.0310(18) 0.0369(18) 0.0116(14) -0.0025(14) 0.0072(13)
Ge1A 0.01330(13) 0.02164(15) 0.02251(15) 0.00205(12) 0.00595(11) -0.00104(11)
Mn1A 0.01335(19) 0.0175(2) 0.0236(2) 0.00235(16) 0.00699(15) 0.00058(15)
P1A 0.0209(4) 0.0195(4) 0.0315(4) 0.0033(3) 0.0045(3) 0.0045(3)
P2A 0.0376(5) 0.0242(4) 0.0326(4) -0.0020(3) 0.0211(4) -0.0010(3)
P3A 0.0138(3) 0.0227(4) 0.0621(6) 0.0094(4) 0.0079(4) 0.0021(3)
P4A 0.0168(3) 0.0340(4) 0.0245(4) 0.0143(3) 0.0049(3) -0.0006(3)
N1A 0.0206(12) 0.0281(13) 0.0240(13) 0.0020(10) 0.0065(10) 0.0017(10)
C1A 0.0120(11) 0.0187(13) 0.0268(14) 0.0089(11) 0.0042(10) 0.0006(10)
C2A 0.0178(13) 0.0277(15) 0.0215(14) 0.0019(11) 0.0044(10) 0.0062(11)
C3A 0.0264(15) 0.0265(16) 0.0265(15) 0.0028(12) 0.0054(12) 0.0046(12)
C4A 0.046(2) 0.0275(17) 0.0310(17) -0.0018(14) 0.0021(15) 0.0026(15)
C5A 0.051(2) 0.042(2) 0.0240(16) -0.0038(15) 0.0018(15) 0.0116(17)
C6A 0.0421(19) 0.0387(19) 0.0226(15) 0.0086(14) 0.0084(13) 0.0155(16)
C7A 0.0252(14) 0.0285(16) 0.0227(14) 0.0059(12) 0.0064(11) 0.0083(12)
C8A 0.0364(18) 0.0296(17) 0.0312(17) 0.0012(14) 0.0071(14) -0.0055(14)
C9A 0.0341(17) 0.0272(16) 0.0317(17) 0.0090(13) 0.0110(13) 0.0065(13)
C10A 0.0146(12) 0.0294(15) 0.0197(13) 0.0047(11) 0.0042(10) 0.0041(11)
C11A 0.0187(14) 0.0324(17) 0.0301(16) 0.0048(13) 0.0046(11) 0.0046(12)
C12A 0.0295(16) 0.0404(19) 0.0300(17) -0.0004(14) 0.0075(13) 0.0132(14)
C13A 0.0271(16) 0.056(2) 0.0255(16) 0.0091(15) 0.0118(13) 0.0148(15)
C14A 0.0251(15) 0.044(2) 0.0288(16) 0.0168(14) 0.0112(12) 0.0075(14)
C15A 0.0168(13) 0.0293(16) 0.0254(15) 0.0076(12) 0.0046(11) 0.0031(11)
C16A 0.0175(13) 0.0370(17) 0.0242(15) 0.0091(13) 0.0076(11) -0.0026(12)
C17A 0.0273(16) 0.044(2) 0.0280(17) 0.0103(15) 0.0010(13) -0.0094(14)
C18A 0.0342(19) 0.066(3) 0.034(2) 0.0225(19) -0.0035(15) -0.0176(18)
C19A 0.0307(19) 0.081(3) 0.047(2) 0.040(2) 0.0015(17) 0.004(2)
C20A 0.038(2) 0.065(3) 0.046(2) 0.033(2) 0.0130(17) 0.0181(19)
C21A 0.0279(16) 0.045(2) 0.0311(17) 0.0166(15) 0.0091(13) 0.0084(14)
C22A 0.0249(15) 0.0253(16) 0.044(2) 0.0130(14) 0.0071(13) 0.0021(12)
C23A 0.0245(15) 0.0283(16) 0.0325(17) 0.0054(13) 0.0059(12) 0.0075(12)
C24A 0.047(2) 0.0239(17) 0.0396(19) -0.0014(14) -0.0024(16) 0.0124(15)
C25A 0.050(2) 0.038(2) 0.054(2) 0.0001(18) 0.0155(19) 0.0060(18)
C26A 0.037(2) 0.073(3) 0.051(2) -0.027(2) 0.0140(18) -0.007(2)
C27A 0.0339(19) 0.058(2) 0.0321(18) -0.0055(17) 0.0173(15) 0.0059(17)
C28A 0.0114(15) 0.060(3) 0.107(4) -0.041(3) -0.0043(19) 0.0031(16)
C29A 0.0205(15) 0.0399(19) 0.047(2) 0.0172(16) 0.0167(14) 0.0102(14)
C30B 0.017(2) 0.013(3) 0.032(3) 0.001(2) 0.006(2) -0.0029(18)
C30A 0.0200(19) 0.021(2) 0.049(3) 0.010(2) 0.0064(18) -0.0023(16)
C31B 0.017(2) 0.013(3) 0.032(3) 0.001(2) 0.006(2) -0.0029(18)
C31A 0.0200(19) 0.021(2) 0.049(3) 0.010(2) 0.0064(18) -0.0023(16)
C32A 0.083(3) 0.0223(17) 0.0298(18) 0.0063(14) -0.0028(19) 0.0075(18)
C33A 0.054(2) 0.062(3) 0.0226(16) 0.0130(16) 0.0091(15) 0.030(2)
C34 0.073(4) 0.038(3) 0.192(8) 0.000(4) -0.038(4) 0.000(3)
C35 0.043(2) 0.056(3) 0.086(4) -0.004(3) -0.001(2) 0.012(2)
C36 0.061(2) 0.066(2) 0.066(2) -0.0040(18) 0.0039(18) -0.0069(18)
C37 0.054(2) 0.097(3) 0.060(2) -0.007(2) 0.0154(17) -0.003(2)
C38 0.045(3) 0.059(3) 0.081(4) 0.013(3) 0.014(2) -0.012(2)
C39 0.061(2) 0.066(2) 0.066(2) -0.0040(18) 0.0039(18) -0.0069(18)
C40 0.054(2) 0.097(3) 0.060(2) -0.007(2) 0.0154(17) -0.003(2)

loop_
_atom_type_symbol
_atom_type_description
_atom_type_scat_dispersion_real
_atom_type_scat_dispersion_imag
_atom_type_scat_source
C C 0.0033 0.0016 'International Tables Vol C Tables 4.2.6.8 and 6.1.1.4'
H H 0.0000 0.0000 'International Tables Vol C Tables 4.2.6.8 and 6.1.1.4'
Ge Ge 0.1547 1.8001 'International Tables Vol C Tables 4.2.6.8 and 6.1.1.4'
Mn Mn 0.3368 0.7283 'International Tables Vol C Tables 4.2.6.8 and 6.1.1.4'
N N 0.0061 0.0033 'International Tables Vol C Tables 4.2.6.8 and 6.1.1.4'
P P 0.1023 0.0942 'International Tables Vol C Tables 4.2.6.8 and 6.1.1.4'

loop_
_geom_angle_atom_site_label_1
_geom_angle_atom_site_label_2
_geom_angle_atom_site_label_3
_geom_angle
_geom_angle_site_symmetry_1
_geom_angle_site_symmetry_3
_geom_angle_publ_flag
Mn1 Ge1 H1 114.8(11) . . ?
C10 Ge1 H1 98.9(11) . . ?
C10 Ge1 Mn1 119.38(8) . . ?
C10 Ge1 C16 97.34(11) . . ?
C16 Ge1 H1 94.3(10) . . ?
C16 Ge1 Mn1 126.40(8) . . ?
P1 Mn1 Ge1 92.08(3) . . ?
P1 Mn1 P2 84.41(4) . . ?
P1 Mn1 P3 96.27(4) . . ?
P2 Mn1 Ge1 175.44(3) . . ?
P2 Mn1 P3 96.14(4) . . ?
P3 Mn1 Ge1 87.11(3) . . ?
P4 Mn1 Ge1 91.04(3) . . ?
P4 Mn1 P1 176.85(3) . . ?
P4 Mn1 P2 92.49(4) . . ?
P4 Mn1 P3 83.48(4) . . ?
C1 Mn1 Ge1 86.83(9) . . ?
C1 Mn1 P1 92.20(9) . . ?
C1 Mn1 P2 90.40(9) . . ?
C1 Mn1 P3 169.76(9) . . ?
C1 Mn1 P4 88.38(9) . . ?
C22 P1 Mn1 121.03(11) . . ?
C22 P1 C23 98.15(15) . . ?
C22 P1 C24 98.05(17) . . ?
C23 P1 Mn1 123.28(12) . . ?
C23 P1 C24 101.26(18) . . ?
C24 P1 Mn1 110.74(12) . . ?
C25 P2 Mn1 109.62(12) . . ?
C26 P2 Mn1 117.59(12) . . ?
C26 P2 C25 100.42(19) . . ?
C26 P2 C27 97.65(16) . . ?
C27 P2 Mn1 128.43(13) . . ?
C27 P2 C25 98.53(17) . . ?
C28 P3 Mn1 124.23(11) . . ?
C28 P3 C29 97.50(18) . . ?
C28 P3 C30 98.49(17) . . ?
C29 P3 Mn1 121.85(13) . . ?
C29 P3 C30 100.83(16) . . ?
C30 P3 Mn1 109.49(11) . . ?
C31 P4 Mn1 111.74(11) . . ?
C31 P4 C33 101.47(16) . . ?
C32 P4 Mn1 121.42(10) . . ?
C32 P4 C31 100.66(15) . . ?
C32 P4 C33 97.21(16) . . ?
C33 P4 Mn1 120.80(12) . . ?
C1 N1 C2 172.5(3) . . ?
N1 C1 Mn1 176.3(2) . . ?
N1 C2 C3 119.1(3) . . ?
N1 C2 C7 120.0(3) . . ?
C7 C2 C3 120.9(3) . . ?
C2 C3 C8 120.4(3) . . ?
C4 C3 C2 118.5(3) . . ?
C4 C3 C8 121.2(3) . . ?
C3 C4 H4 119.4 . . ?
C5 C4 C3 121.3(3) . . ?
C5 C4 H4 119.4 . . ?
C4 C5 H5 120.2 . . ?
C4 C5 C6 119.7(3) . . ?
C6 C5 H5 120.2 . . ?
C5 C6 H6 119.2 . . ?
C5 C6 C7 121.5(3) . . ?
C7 C6 H6 119.2 . . ?
C2 C7 C9 122.2(3) . . ?
C6 C7 C2 118.2(3) . . ?
C6 C7 C9 119.6(3) . . ?
C3 C8 H8A 109.5 . . ?
C3 C8 H8B 109.5 . . ?
C3 C8 H8C 109.5 . . ?
H8A C8 H8B 109.5 . . ?
H8A C8 H8C 109.5 . . ?
H8B C8 H8C 109.5 . . ?
C7 C9 H9A 109.5 . . ?
C7 C9 H9B 109.5 . . ?
C7 C9 H9C 109.5 . . ?
H9A C9 H9B 109.5 . . ?
H9A C9 H9C 109.5 . . ?
H9B C9 H9C 109.5 . . ?
C11 C10 Ge1 122.4(2) . . ?
C11 C10 C15 116.6(3) . . ?
C15 C10 Ge1 121.0(2) . . ?
C10 C11 H11 119.0 . . ?
C12 C11 C10 122.0(3) . . ?
C12 C11 H11 119.0 . . ?
C11 C12 H12 120.0 . . ?
C11 C12 C13 120.0(3) . . ?
C13 C12 H12 120.0 . . ?
C12 C13 H13 120.5 . . ?
C14 C13 C12 119.0(3) . . ?
C14 C13 H13 120.5 . . ?
C13 C14 H14 119.7 . . ?
C13 C14 C15 120.6(3) . . ?
C15 C14 H14 119.7 . . ?
C10 C15 H15 119.0 . . ?
C14 C15 C10 121.9(3) . . ?
C14 C15 H15 119.0 . . ?
C17 C16 Ge1 123.4(2) . . ?
C17 C16 C21 116.4(3) . . ?
C21 C16 Ge1 120.1(2) . . ?
C16 C17 H17 119.3 . . ?
C16 C17 C18 121.5(3) . . ?
C18 C17 H17 119.3 . . ?
C17 C18 H18 119.9 . . ?
C19 C18 C17 120.3(3) . . ?
C19 C18 H18 119.9 . . ?
C18 C19 H19 120.3 . . ?
C20 C19 C18 119.4(3) . . ?
C20 C19 H19 120.3 . . ?
C19 C20 H20 119.7 . . ?
C19 C20 C21 120.6(3) . . ?
C21 C20 H20 119.7 . . ?
C16 C21 H21 119.1 . . ?
C20 C21 C16 121.8(3) . . ?
C20 C21 H21 119.1 . . ?
P1 C22 H22D 109.5 . . ?
P1 C22 H22E 109.5 . . ?
P1 C22 H22F 109.5 . . ?
H22D C22 H22E 109.5 . . ?
H22D C22 H22F 109.5 . . ?
H22E C22 H22F 109.5 . . ?
P1 C23 H23D 109.5 . . ?
P1 C23 H23E 109.5 . . ?
P1 C23 H23F 109.5 . . ?
H23D C23 H23E 109.5 . . ?
H23D C23 H23F 109.5 . . ?
H23E C23 H23F 109.5 . . ?
P1 C24 H24C 109.7 . . ?
P1 C24 H24D 109.7 . . ?
H24C C24 H24D 108.2 . . ?
C25 C24 P1 109.6(3) . . ?
C25 C24 H24C 109.7 . . ?
C25 C24 H24D 109.7 . . ?
P2 C25 H25C 110.2 . . ?
P2 C25 H25D 110.2 . . ?
C24 C25 P2 107.6(2) . . ?
C24 C25 H25C 110.2 . . ?
C24 C25 H25D 110.2 . . ?
H25C C25 H25D 108.5 . . ?
P2 C26 H26D 109.5 . . ?
P2 C26 H26E 109.5 . . ?
P2 C26 H26F 109.5 . . ?
H26D C26 H26E 109.5 . . ?
H26D C26 H26F 109.5 . . ?
H26E C26 H26F 109.5 . . ?
P2 C27 H27D 109.5 . . ?
P2 C27 H27E 109.5 . . ?
P2 C27 H27F 109.5 . . ?
H27D C27 H27E 109.5 . . ?
H27D C27 H27F 109.5 . . ?
H27E C27 H27F 109.5 . . ?
P3 C28 H28D 109.5 . . ?
P3 C28 H28E 109.5 . . ?
P3 C28 H28F 109.5 . . ?
H28D C28 H28E 109.5 . . ?
H28D C28 H28F 109.5 . . ?
H28E C28 H28F 109.5 . . ?
P3 C29 H29D 109.5 . . ?
P3 C29 H29E 109.5 . . ?
P3 C29 H29F 109.5 . . ?
H29D C29 H29E 109.5 . . ?
H29D C29 H29F 109.5 . . ?
H29E C29 H29F 109.5 . . ?
P3 C30 H30E 109.7 . . ?
P3 C30 H30F 109.7 . . ?
H30E C30 H30F 108.2 . . ?
C31 C30 P3 109.6(2) . . ?
C31 C30 H30E 109.7 . . ?
C31 C30 H30F 109.7 . . ?
P4 C31 H31E 110.3 . . ?
P4 C31 H31F 110.3 . . ?
C30 C31 P4 106.9(2) . . ?
C30 C31 H31E 110.3 . . ?
C30 C31 H31F 110.3 . . ?
H31E C31 H31F 108.6 . . ?
P4 C32 H32D 109.5 . . ?
P4 C32 H32E 109.5 . . ?
P4 C32 H32F 109.5 . . ?
H32D C32 H32E 109.5 . . ?
H32D C32 H32F 109.5 . . ?
H32E C32 H32F 109.5 . . ?
P4 C33 H33D 109.5 . . ?
P4 C33 H33E 109.5 . . ?
P4 C33 H33F 109.5 . . ?
H33D C33 H33E 109.5 . . ?
H33D C33 H33F 109.5 . . ?
H33E C33 H33F 109.5 . . ?
Mn1A Ge1A H1A 112.0(11) . . ?
C10A Ge1A H1A 100.3(11) . . ?
C10A Ge1A Mn1A 118.87(8) . . ?
C10A Ge1A C16A 96.67(12) . . ?
C16A Ge1A H1A 98.1(11) . . ?
C16A Ge1A Mn1A 126.28(9) . . ?
P1A Mn1A Ge1A 88.48(3) . . ?
P1A Mn1A P2A 83.84(4) . . ?
P2A Mn1A Ge1A 91.18(4) . . ?
P3A Mn1A Ge1A 174.19(3) . . ?
P3A Mn1A P1A 95.32(4) . . ?
P3A Mn1A P2A 93.60(4) . . ?
P4A Mn1A Ge1A 91.89(3) . . ?
P4A Mn1A P1A 178.11(4) . . ?
P4A Mn1A P2A 94.30(4) . . ?
P4A Mn1A P3A 84.45(4) . . ?
C1A Mn1A Ge1A 88.35(9) . . ?
C1A Mn1A P1A 90.61(9) . . ?
C1A Mn1A P2A 174.44(9) . . ?
C1A Mn1A P3A 87.21(9) . . ?
C1A Mn1A P4A 91.25(9) . . ?
C22A P1A Mn1A 122.72(11) . . ?
C22A P1A C23A 97.47(15) . . ?
C22A P1A C24A 98.48(18) . . ?
C23A P1A Mn1A 120.18(11) . . ?
C23A P1A C24A 101.99(15) . . ?
C24A P1A Mn1A 112.10(12) . . ?
C25A P2A Mn1A 107.81(14) . . ?
C26A P2A Mn1A 122.96(14) . . ?
C26A P2A C25A 101.0(2) . . ?
C26A P2A C27A 97.79(19) . . ?
C27A P2A Mn1A 125.64(14) . . ?
C27A P2A C25A 96.28(18) . . ?
C28A P3A Mn1A 118.68(14) . . ?
C28A P3A C29A 96.93(17) . . ?
C28A P3A C30A 107.7(3) . . ?
C29A P3A Mn1A 127.49(13) . . ?
C29A P3A C30A 93.7(2) . . ?
C30B P3A Mn1A 111.0(2) . . ?
C30A P3A Mn1A 108.67(18) . . ?
C31B P4A Mn1A 106.2(2) . . ?
C31A P4A Mn1A 112.02(17) . . ?
C32A P4A Mn1A 120.08(13) . . ?
C32A P4A C31A 89.6(2) . . ?
C32A P4A C33A 97.91(17) . . ?
C33A P4A Mn1A 124.26(15) . . ?
C33A P4A C31A 107.0(3) . . ?
C1A N1A C2A 167.3(3) . . ?
N1A C1A Mn1A 176.7(2) . . ?
N1A C2A C3A 120.0(3) . . ?
N1A C2A C7A 118.7(3) . . ?
C3A C2A C7A 121.3(3) . . ?
C2A C3A C8A 122.0(3) . . ?
C4A C3A C2A 118.4(3) . . ?
C4A C3A C8A 119.6(3) . . ?
C3A C4A H4A 119.3 . . ?
C3A C4A C5A 121.3(3) . . ?
C5A C4A H4A 119.3 . . ?
C4A C5A H5A 120.0 . . ?
C6A C5A C4A 120.0(3) . . ?
C6A C5A H5A 120.0 . . ?
C5A C6A H6A 119.5 . . ?
C5A C6A C7A 121.0(3) . . ?
C7A C6A H6A 119.5 . . ?
C2A C7A C9A 120.5(3) . . ?
C6A C7A C2A 118.0(3) . . ?
C6A C7A C9A 121.5(3) . . ?
C3A C8A H8AA 109.5 . . ?
C3A C8A H8AB 109.5 . . ?
C3A C8A H8AC 109.5 . . ?
H8AA C8A H8AB 109.5 . . ?
H8AA C8A H8AC 109.5 . . ?
H8AB C8A H8AC 109.5 . . ?
C7A C9A H9AA 109.5 . . ?
C7A C9A H9AB 109.5 . . ?
C7A C9A H9AC 109.5 . . ?
H9AA C9A H9AB 109.5 . . ?
H9AA C9A H9AC 109.5 . . ?
H9AB C9A H9AC 109.5 . . ?
C11A C10A Ge1A 122.6(2) . . ?
C11A C10A C15A 116.6(3) . . ?
C15A C10A Ge1A 120.8(2) . . ?
C10A C11A H11A 119.0 . . ?
C10A C11A C12A 122.0(3) . . ?
C12A C11A H11A 119.0 . . ?
C11A C12A H12A 120.0 . . ?
C13A C12A C11A 120.1(3) . . ?
C13A C12A H12A 120.0 . . ?
C12A C13A H13A 120.2 . . ?
C12A C13A C14A 119.6(3) . . ?
C14A C13A H13A 120.2 . . ?
C13A C14A H14A 120.0 . . ?
C15A C14A C13A 119.9(3) . . ?
C15A C14A H14A 120.0 . . ?
C10A C15A H15A 119.1 . . ?
C14A C15A C10A 121.9(3) . . ?
C14A C15A H15A 119.1 . . ?
C17A C16A Ge1A 121.5(3) . . ?
C21A C16A Ge1A 122.2(2) . . ?
C21A C16A C17A 116.2(3) . . ?
C16A C17A H17A 119.0 . . ?
C18A C17A C16A 122.0(4) . . ?
C18A C17A H17A 119.0 . . ?
C17A C18A H18A 119.9 . . ?
C19A C18A C17A 120.1(4) . . ?
C19A C18A H18A 119.9 . . ?
C18A C19A H19A 120.2 . . ?
C18A C19A C20A 119.6(3) . . ?
C20A C19A H19A 120.2 . . ?
C19A C20A H20A 120.2 . . ?
C19A C20A C21A 119.7(4) . . ?
C21A C20A H20A 120.2 . . ?
C16A C21A C20A 122.3(4) . . ?
C16A C21A H21A 118.8 . . ?
C20A C21A H21A 118.8 . . ?
P1A C22A H22A 109.5 . . ?
P1A C22A H22B 109.5 . . ?
P1A C22A H22C 109.5 . . ?
H22A C22A H22B 109.5 . . ?
H22A C22A H22C 109.5 . . ?
H22B C22A H22C 109.5 . . ?
P1A C23A H23A 109.5 . . ?
P1A C23A H23B 109.5 . . ?
P1A C23A H23C 109.5 . . ?
H23A C23A H23B 109.5 . . ?
H23A C23A H23C 109.5 . . ?
H23B C23A H23C 109.5 . . ?
P1A C24A H24A 109.5 . . ?
P1A C24A H24B 109.5 . . ?
H24A C24A H24B 108.1 . . ?
C25A C24A P1A 110.8(3) . . ?
C25A C24A H24A 109.5 . . ?
C25A C24A H24B 109.5 . . ?
P2A C25A H25A 109.9 . . ?
P2A C25A H25B 109.9 . . ?
C24A C25A P2A 109.0(3) . . ?
C24A C25A H25A 109.9 . . ?
C24A C25A H25B 109.9 . . ?
H25A C25A H25B 108.3 . . ?
P2A C26A H26A 109.5 . . ?
P2A C26A H26B 109.5 . . ?
P2A C26A H26C 109.5 . . ?
H26A C26A H26B 109.5 . . ?
H26A C26A H26C 109.5 . . ?
H26B C26A H26C 109.5 . . ?
P2A C27A H27A 109.5 . . ?
P2A C27A H27B 109.5 . . ?
P2A C27A H27C 109.5 . . ?
H27A C27A H27B 109.5 . . ?
H27A C27A H27C 109.5 . . ?
H27B C27A H27C 109.5 . . ?
P3A C28A H28A 109.5 . . ?
P3A C28A H28B 109.5 . . ?
P3A C28A H28C 109.5 . . ?
H28A C28A H28B 109.5 . . ?
H28A C28A H28C 109.5 . . ?
H28B C28A H28C 109.5 . . ?
P3A C29A H29A 109.5 . . ?
P3A C29A H29B 109.5 . . ?
P3A C29A H29C 109.5 . . ?
H29A C29A H29B 109.5 . . ?
H29A C29A H29C 109.5 . . ?
H29B C29A H29C 109.5 . . ?
P3A C30B H30A 111.4 . . ?
P3A C30B H30B 111.4 . . ?
H30A C30B H30B 109.3 . . ?
C31B C30B P3A 101.8(3) . . ?
C31B C30B H30A 111.4 . . ?
C31B C30B H30B 111.4 . . ?
P3A C30A H30C 109.7 . . ?
P3A C30A H30D 109.7 . . ?
H30C C30A H30D 108.2 . . ?
C31A C30A P3A 109.6(3) . . ?
C31A C30A H30C 109.7 . . ?
C31A C30A H30D 109.7 . . ?
P4A C31B H31A 110.0 . . ?
P4A C31B H31B 110.0 . . ?
C30B C31B P4A 108.5(3) . . ?
C30B C31B H31A 110.0 . . ?
C30B C31B H31B 110.0 . . ?
H31A C31B H31B 108.4 . . ?
P4A C31A H31C 110.7 . . ?
P4A C31A H31D 110.7 . . ?
C30A C31A P4A 105.3(3) . . ?
C30A C31A H31C 110.7 . . ?
C30A C31A H31D 110.7 . . ?
H31C C31A H31D 108.8 . . ?
P4A C32A H32A 109.5 . . ?
P4A C32A H32B 109.5 . . ?
P4A C32A H32C 109.5 . . ?
H32A C32A H32B 109.5 . . ?
H32A C32A H32C 109.5 . . ?
H32B C32A H32C 109.5 . . ?
P4A C33A H33A 109.5 . . ?
P4A C33A H33B 109.5 . . ?
P4A C33A H33C 109.5 . . ?
H33A C33A H33B 109.5 . . ?
H33A C33A H33C 109.5 . . ?
H33B C33A H33C 109.5 . . ?
H34A C34 H34B 109.5 . . ?
H34A C34 H34C 109.5 . . ?
H34B C34 H34C 109.5 . . ?
C35 C34 H34A 109.5 . . ?
C35 C34 H34B 109.5 . . ?
C35 C34 H34C 109.5 . . ?
C36 C35 C34 119.7(5) . . ?
C36 C35 C40 120.5(5) . . ?
C40 C35 C34 119.8(6) . . ?
C35 C36 H36 119.7 . . ?
C37 C36 C35 120.6(5) . . ?
C37 C36 H36 119.7 . . ?
C36 C37 H37 118.8 . . ?
C36 C37 C38 122.5(5) . . ?
C38 C37 H37 118.8 . . ?
C37 C38 H38 120.6 . . ?
C37 C38 C39 118.8(5) . . ?
C39 C38 H38 120.6 . . ?
C38 C39 H39 121.6 . . ?
C38 C39 C40 116.8(5) . . ?
C40 C39 H39 121.6 . . ?
C35 C40 C39 120.4(5) . . ?
C35 C40 H40 119.8 . . ?
C39 C40 H40 119.8 . . ?

loop_
_geom_bond_atom_site_label_1
_geom_bond_atom_site_label_2
_geom_bond_distance
_geom_bond_site_symmetry_2
_geom_bond_publ_flag
Ge1 H1 1.65(3) . ?
Ge1 Mn1 2.4815(10) . ?
Ge1 C10 2.003(3) . ?
Ge1 C16 2.016(3) . ?
Mn1 P1 2.2452(10) . ?
Mn1 P2 2.2546(12) . ?
Mn1 P3 2.2900(11) . ?
Mn1 P4 2.2373(10) . ?
Mn1 C1 1.821(3) . ?
P1 C22 1.841(3) . ?
P1 C23 1.846(3) . ?
P1 C24 1.858(4) . ?
P2 C25 1.873(4) . ?
P2 C26 1.840(4) . ?
P2 C27 1.849(3) . ?
P3 C28 1.824(3) . ?
P3 C29 1.842(3) . ?
P3 C30 1.857(3) . ?
P4 C31 1.841(3) . ?
P4 C32 1.829(3) . ?
P4 C33 1.844(3) . ?
N1 C1 1.192(4) . ?
N1 C2 1.383(4) . ?
C2 C3 1.412(4) . ?
C2 C7 1.403(4) . ?
C3 C4 1.390(4) . ?
C3 C8 1.506(4) . ?
C4 H4 0.9500 . ?
C4 C5 1.377(5) . ?
C5 H5 0.9500 . ?
C5 C6 1.385(5) . ?
C6 H6 0.9500 . ?
C6 C7 1.392(4) . ?
C7 C9 1.510(4) . ?
C8 H8A 0.9800 . ?
C8 H8B 0.9800 . ?
C8 H8C 0.9800 . ?
C9 H9A 0.9800 . ?
C9 H9B 0.9800 . ?
C9 H9C 0.9800 . ?
C10 C11 1.401(4) . ?
C10 C15 1.402(4) . ?
C11 H11 0.9500 . ?
C11 C12 1.397(4) . ?
C12 H12 0.9500 . ?
C12 C13 1.399(5) . ?
C13 H13 0.9500 . ?
C13 C14 1.381(5) . ?
C14 H14 0.9500 . ?
C14 C15 1.393(4) . ?
C15 H15 0.9500 . ?
C16 C17 1.396(4) . ?
C16 C21 1.408(4) . ?
C17 H17 0.9500 . ?
C17 C18 1.403(4) . ?
C18 H18 0.9500 . ?
C18 C19 1.384(6) . ?
C19 H19 0.9500 . ?
C19 C20 1.370(6) . ?
C20 H20 0.9500 . ?
C20 C21 1.393(4) . ?
C21 H21 0.9500 . ?
C22 H22D 0.9800 . ?
C22 H22E 0.9800 . ?
C22 H22F 0.9800 . ?
C23 H23D 0.9800 . ?
C23 H23E 0.9800 . ?
C23 H23F 0.9800 . ?
C24 H24C 0.9900 . ?
C24 H24D 0.9900 . ?
C24 C25 1.512(5) . ?
C25 H25C 0.9900 . ?
C25 H25D 0.9900 . ?
C26 H26D 0.9800 . ?
C26 H26E 0.9800 . ?
C26 H26F 0.9800 . ?
C27 H27D 0.9800 . ?
C27 H27E 0.9800 . ?
C27 H27F 0.9800 . ?
C28 H28D 0.9800 . ?
C28 H28E 0.9800 . ?
C28 H28F 0.9800 . ?
C29 H29D 0.9800 . ?
C29 H29E 0.9800 . ?
C29 H29F 0.9800 . ?
C30 H30E 0.9900 . ?
C30 H30F 0.9900 . ?
C30 C31 1.524(4) . ?
C31 H31E 0.9900 . ?
C31 H31F 0.9900 . ?
C32 H32D 0.9800 . ?
C32 H32E 0.9800 . ?
C32 H32F 0.9800 . ?
C33 H33D 0.9800 . ?
C33 H33E 0.9800 . ?
C33 H33F 0.9800 . ?
Ge1A H1A 1.70(3) . ?
Ge1A Mn1A 2.4647(10) . ?
Ge1A C10A 1.993(3) . ?
Ge1A C16A 2.019(3) . ?
Mn1A P1A 2.2492(11) . ?
Mn1A P2A 2.2917(11) . ?
Mn1A P3A 2.2450(12) . ?
Mn1A P4A 2.2400(10) . ?
Mn1A C1A 1.827(3) . ?
P1A C22A 1.840(3) . ?
P1A C23A 1.841(3) . ?
P1A C24A 1.845(3) . ?
P2A C25A 1.895(4) . ?
P2A C26A 1.806(4) . ?
P2A C27A 1.832(4) . ?
P3A C28A 1.832(5) . ?
P3A C29A 1.844(3) . ?
P3A C30B 1.874(3) . ?
P3A C30A 1.880(3) . ?
P4A C31B 1.877(3) . ?
P4A C31A 1.877(3) . ?
P4A C32A 1.830(4) . ?
P4A C33A 1.834(3) . ?
N1A C1A 1.195(4) . ?
N1A C2A 1.392(4) . ?
C2A C3A 1.403(4) . ?
C2A C7A 1.413(4) . ?
C3A C4A 1.383(5) . ?
C3A C8A 1.511(4) . ?
C4A H4A 0.9500 . ?
C4A C5A 1.388(5) . ?
C5A H5A 0.9500 . ?
C5A C6A 1.382(5) . ?
C6A H6A 0.9500 . ?
C6A C7A 1.395(4) . ?
C7A C9A 1.488(5) . ?
C8A H8AA 0.9800 . ?
C8A H8AB 0.9800 . ?
C8A H8AC 0.9800 . ?
C9A H9AA 0.9800 . ?
C9A H9AB 0.9800 . ?
C9A H9AC 0.9800 . ?
C10A C11A 1.393(4) . ?
C10A C15A 1.408(4) . ?
C11A H11A 0.9500 . ?
C11A C12A 1.398(4) . ?
C12A H12A 0.9500 . ?
C12A C13A 1.379(5) . ?
C13A H13A 0.9500 . ?
C13A C14A 1.391(5) . ?
C14A H14A 0.9500 . ?
C14A C15A 1.390(4) . ?
C15A H15A 0.9500 . ?
C16A C17A 1.400(5) . ?
C16A C21A 1.389(5) . ?
C17A H17A 0.9500 . ?
C17A C18A 1.389(5) . ?
C18A H18A 0.9500 . ?
C18A C19A 1.376(7) . ?
C19A H19A 0.9500 . ?
C19A C20A 1.379(7) . ?
C20A H20A 0.9500 . ?
C20A C21A 1.395(5) . ?
C21A H21A 0.9500 . ?
C22A H22A 0.9800 . ?
C22A H22B 0.9800 . ?
C22A H22C 0.9800 . ?
C23A H23A 0.9800 . ?
C23A H23B 0.9800 . ?
C23A H23C 0.9800 . ?
C24A H24A 0.9900 . ?
C24A H24B 0.9900 . ?
C24A C25A 1.480(6) . ?
C25A H25A 0.9900 . ?
C25A H25B 0.9900 . ?
C26A H26A 0.9800 . ?
C26A H26B 0.9800 . ?
C26A H26C 0.9800 . ?
C27A H27A 0.9800 . ?
C27A H27B 0.9800 . ?
C27A H27C 0.9800 . ?
C28A H28A 0.9800 . ?
C28A H28B 0.9800 . ?
C28A H28C 0.9800 . ?
C29A H29A 0.9800 . ?
C29A H29B 0.9800 . ?
C29A H29C 0.9800 . ?
C30B H30A 0.9900 . ?
C30B H30B 0.9900 . ?
C30B C31B 1.525(6) . ?
C30A H30C 0.9900 . ?
C30A H30D 0.9900 . ?
C30A C31A 1.525(6) . ?
C31B H31A 0.9900 . ?
C31B H31B 0.9900 . ?
C31A H31C 0.9900 . ?
C31A H31D 0.9900 . ?
C32A H32A 0.9800 . ?
C32A H32B 0.9800 . ?
C32A H32C 0.9800 . ?
C33A H33A 0.9800 . ?
C33A H33B 0.9800 . ?
C33A H33C 0.9800 . ?
C34 H34A 0.9800 . ?
C34 H34B 0.9800 . ?
C34 H34C 0.9800 . ?
C34 C35 1.484(8) . ?
C35 C36 1.339(7) . ?
C35 C40 1.342(7) . ?
C36 H36 0.9500 . ?
C36 C37 1.337(8) . ?
C37 H37 0.9500 . ?
C37 C38 1.362(7) . ?
C38 H38 0.9500 . ?
C38 C39 1.393(7) . ?
C39 H39 0.9500 . ?
C39 C40 1.444(8) . ?
C40 H40 0.9500 . ?

loop_
_geom_torsion_atom_site_label_1
_geom_torsion_atom_site_label_2
_geom_torsion_atom_site_label_3
_geom_torsion_atom_site_label_4
_geom_torsion
_geom_torsion_site_symmetry_1
_geom_torsion_site_symmetry_2
_geom_torsion_site_symmetry_3
_geom_torsion_site_symmetry_4
_geom_torsion_publ_flag
Ge1 C10 C11 C12 -177.0(2) . . . . ?
Ge1 C10 C15 C14 177.5(2) . . . . ?
Ge1 C16 C17 C18 -178.3(2) . . . . ?
Ge1 C16 C21 C20 178.9(2) . . . . ?
Mn1 P1 C24 C25 -33.2(3) . . . . ?
Mn1 P2 C25 C24 -40.4(3) . . . . ?
Mn1 P3 C30 C31 34.8(2) . . . . ?
Mn1 P4 C31 C30 40.5(2) . . . . ?
P1 C24 C25 P2 45.1(3) . . . . ?
P3 C30 C31 P4 -46.0(3) . . . . ?
N1 C2 C3 C4 179.3(3) . . . . ?
N1 C2 C3 C8 -1.6(4) . . . . ?
N1 C2 C7 C6 -178.9(3) . . . . ?
N1 C2 C7 C9 1.9(4) . . . . ?
C2 C3 C4 C5 -0.7(5) . . . . ?
C3 C2 C7 C6 0.8(4) . . . . ?
C3 C2 C7 C9 -178.5(3) . . . . ?
C3 C4 C5 C6 1.2(5) . . . . ?
C4 C5 C6 C7 -0.7(5) . . . . ?
C5 C6 C7 C2 -0.3(4) . . . . ?
C5 C6 C7 C9 179.0(3) . . . . ?
C7 C2 C3 C4 -0.3(4) . . . . ?
C7 C2 C3 C8 178.7(3) . . . . ?
C8 C3 C4 C5 -179.7(3) . . . . ?
C10 C11 C12 C13 -0.5(5) . . . . ?
C11 C10 C15 C14 0.3(4) . . . . ?
C11 C12 C13 C14 0.2(5) . . . . ?
C12 C13 C14 C15 0.3(5) . . . . ?
C13 C14 C15 C10 -0.5(4) . . . . ?
C15 C10 C11 C12 0.3(4) . . . . ?
C16 C17 C18 C19 -2.4(5) . . . . ?
C17 C16 C21 C20 -3.4(5) . . . . ?
C17 C18 C19 C20 -0.2(5) . . . . ?
C18 C19 C20 C21 0.9(5) . . . . ?
C19 C20 C21 C16 0.9(5) . . . . ?
C21 C16 C17 C18 4.1(5) . . . . ?
C22 P1 C24 C25 -160.8(3) . . . . ?
C23 P1 C24 C25 99.2(3) . . . . ?
C26 P2 C25 C24 84.1(3) . . . . ?
C27 P2 C25 C24 -176.5(3) . . . . ?
C28 P3 C30 C31 165.8(2) . . . . ?
C29 P3 C30 C31 -94.8(2) . . . . ?
C32 P4 C31 C30 -89.8(2) . . . . ?
C33 P4 C31 C30 170.5(2) . . . . ?
Ge1A C10A C11A C12A 176.5(2) . . . . ?
Ge1A C10A C15A C14A -177.1(2) . . . . ?
Ge1A C16A C17A C18A 178.5(3) . . . . ?
Ge1A C16A C21A C20A -179.8(3) . . . . ?
Mn1A P1A C24A C25A 27.8(3) . . . . ?
Mn1A P2A C25A C24A 41.1(3) . . . . ?
Mn1A P3A C30B C31B -41.8(5) . . . . ?
Mn1A P3A C30A C31A 41.6(5) . . . . ?
Mn1A P4A C31B C30B -49.2(5) . . . . ?
Mn1A P4A C31A C30A 36.2(5) . . . . ?
P1A C24A C25A P2A -42.7(3) . . . . ?
P3A C30B C31B P4A 55.4(6) . . . . ?
P3A C30A C31A P4A -47.1(6) . . . . ?
N1A C2A C3A C4A -178.7(3) . . . . ?
N1A C2A C3A C8A 0.7(4) . . . . ?
N1A C2A C7A C6A 178.9(3) . . . . ?
N1A C2A C7A C9A 0.7(4) . . . . ?
C1A N1A C2A C3A 109.7(13) . . . . ?
C1A N1A C2A C7A -70.8(14) . . . . ?
C2A C3A C4A C5A -0.8(5) . . . . ?
C3A C2A C7A C6A -1.7(4) . . . . ?
C3A C2A C7A C9A -179.8(3) . . . . ?
C3A C4A C5A C6A -0.4(6) . . . . ?
C4A C5A C6A C7A 0.6(5) . . . . ?
C5A C6A C7A C2A 0.4(5) . . . . ?
C5A C6A C7A C9A 178.5(3) . . . . ?
C7A C2A C3A C4A 1.9(4) . . . . ?
C7A C2A C3A C8A -178.7(3) . . . . ?
C8A C3A C4A C5A 179.8(3) . . . . ?
C10A C11A C12A C13A 0.8(5) . . . . ?
C11A C10A C15A C14A 0.2(4) . . . . ?
C11A C12A C13A C14A -0.2(5) . . . . ?
C12A C13A C14A C15A -0.4(5) . . . . ?
C13A C14A C15A C10A 0.4(4) . . . . ?
C15A C10A C11A C12A -0.8(4) . . . . ?
C16A C17A C18A C19A 0.2(6) . . . . ?
C17A C16A C21A C20A -2.6(5) . . . . ?
C17A C18A C19A C20A -0.4(6) . . . . ?
C18A C19A C20A C21A -0.8(6) . . . . ?
C19A C20A C21A C16A 2.4(6) . . . . ?
C21A C16A C17A C18A 1.3(5) . . . . ?
C22A P1A C24A C25A 158.4(3) . . . . ?
C23A P1A C24A C25A -102.0(3) . . . . ?
C26A P2A C25A C24A -89.0(3) . . . . ?
C27A P2A C25A C24A 171.7(3) . . . . ?
C28A P3A C30A C31A -88.2(5) . . . . ?
C29A P3A C30A C31A 173.3(5) . . . . ?
C32A P4A C31A C30A 158.7(5) . . . . ?
C33A P4A C31A C30A -103.2(4) . . . . ?
C34 C35 C36 C37 -176.4(6) . . . . ?
C34 C35 C40 C39 -179.3(5) . . . . ?
C35 C36 C37 C38 -5.6(9) . . . . ?
C36 C35 C40 C39 -2.3(8) . . . . ?
C36 C37 C38 C39 0.2(9) . . . . ?
C37 C38 C39 C40 3.9(8) . . . . ?
C38 C39 C40 C35 -2.9(8) . . . . ?
C40 C35 C36 C37 6.6(8) . . . . ?
